data_2201897
loop_
_publ_author_name
'Anwar Usman'
'Hoong-Kun Fun'
'Hai-Liang Zhu'
'Gang Ke'

_publ_section_title
;
 Bis(4-maleimidophenyl)methane
;
_journal_issue 5
_journal_name_full 'Acta Crystallographica Section E'
_journal_page_first o652
_journal_page_last o653
_journal_paper_doi 10.1107/S1600536803007670
_journal_volume 59
_journal_year 2003
_chemical_formula_iupac 'C21 H14 N2 O4'
_chemical_formula_moiety 'C21 H14 N2 O4'
_chemical_formula_sum 'C21 H14 N2 O4'
_chemical_formula_weight 358.34
_chemical_melting_point 429.0(10)
_chemical_name_systematic
;
[Bis(4-maleimidophenyl)]methane
;
_space_group_IT_number 110
_symmetry_cell_setting tetragonal
_symmetry_space_group_name_Hall 'I 4bw -2c'
_symmetry_space_group_name_H-M 'I 41 c d'
_atom_sites_solution_hydrogens geom
_atom_sites_solution_primary direct
_atom_sites_solution_secondary difmap
_audit_creation_method SHELXL-97
_cell_angle_alpha 90.00
_cell_angle_beta 90.00
_cell_angle_gamma 90.00
_cell_formula_units_Z 8
_cell_length_a 12.9880(4)
_cell_length_b 12.9880(4)
_cell_length_c 20.9435(12)
_cell_measurement_reflns_used 7096
_cell_measurement_temperature 293(2)
_cell_measurement_theta_max 28.29
_cell_measurement_theta_min 2.95
_cell_volume 3532.9(3)
_computing_cell_refinement 'SAINT (Siemens, 1996)'
_computing_data_collection 'SMART (Siemens, 1996)'
_computing_data_reduction SAINT
_computing_molecular_graphics SHELXTL
_computing_publication_material
;
SHELXTL, PARST (Nardelli, 1995) and PLATON (Spek, 1990)
;
_computing_structure_refinement SHELXTL
_computing_structure_solution 'SHELXTL (Sheldrick, 1997)'
_diffrn_ambient_temperature 293(2)
_diffrn_detector_area_resol_mean 8.33
_diffrn_measured_fraction_theta_full 0.999
_diffrn_measured_fraction_theta_max 0.999
_diffrn_measurement_device_type 'Siemens SMART CCD area-detector'
_diffrn_measurement_method \w
_diffrn_radiation_monochromator graphite
_diffrn_radiation_source 'fine-focus sealed tube'
_diffrn_radiation_type MoK\a
_diffrn_radiation_wavelength 0.71073
_diffrn_reflns_av_R_equivalents 0.0185
_diffrn_reflns_av_sigmaI/netI 0.0098
_diffrn_reflns_limit_h_max 17
_diffrn_reflns_limit_h_min -16
_diffrn_reflns_limit_k_max 16
_diffrn_reflns_limit_k_min -17
_diffrn_reflns_limit_l_max 17
_diffrn_reflns_limit_l_min -27
_diffrn_reflns_number 10396
_diffrn_reflns_theta_full 28.28
_diffrn_reflns_theta_max 28.28
_diffrn_reflns_theta_min 2.95
_diffrn_standards_decay_% 0
_diffrn_standards_interval_count none
_diffrn_standards_number 0
_exptl_absorpt_coefficient_mu 0.095
_exptl_absorpt_correction_T_max 0.9594
_exptl_absorpt_correction_T_min 0.9172
_exptl_absorpt_correction_type multi-scan
_exptl_absorpt_process_details '(SADABS; Sheldrick, 1996)'
_exptl_crystal_colour yellow
_exptl_crystal_density_diffrn 1.347
_exptl_crystal_density_method 'not measured'
_exptl_crystal_description block
_exptl_crystal_F_000 1488
_exptl_crystal_size_max 0.50
_exptl_crystal_size_mid 0.50
_exptl_crystal_size_min 0.44
_refine_diff_density_max 0.195
_refine_diff_density_min -0.179
_refine_ls_extinction_method none
_refine_ls_goodness_of_fit_ref 1.078
_refine_ls_hydrogen_treatment mixed
_refine_ls_matrix_type full
_refine_ls_number_parameters 122
_refine_ls_number_reflns 1133
_refine_ls_number_restraints 1
_refine_ls_restrained_S_all 1.078
_refine_ls_R_factor_all 0.0345
_refine_ls_R_factor_gt 0.0320
_refine_ls_shift/su_max <0.001
_refine_ls_shift/su_mean <0.001
_refine_ls_structure_factor_coef Fsqd
_refine_ls_weighting_details 'calc w = 1/[\s^2^(Fo^2^)+(0.0615P)^2^+0.5468P] where P = (Fo^2^+2Fc^2^)/3'
_refine_ls_weighting_scheme calc
_refine_ls_wR_factor_gt 0.0879
_refine_ls_wR_factor_ref 0.0915
_reflns_number_gt 1074
_reflns_number_total 1133
_reflns_threshold_expression I>2\s(I)
_cod_data_source_file ci6215.cif
_cod_data_source_block I
_cod_depositor_comments
;
The following automatic conversions were performed:
'_symmetry_cell_setting' value 'Tetragonal' changed to 'tetragonal'
according to '/home/saulius/struct/CIF-dictionaries/cif_core.dic'
dictionary named 'cif_core.dic' version 2.4.1 from 2010-06-29.

Automatic conversion script
Id: cif_fix_enum 1527 2010-12-29 10:47:43Z saulius 

The following automatic conversions were performed:

'_chemical_melting_point' value '429(1) K' was changed to '429.0(10)'
- the value should be numeric and without a unit designator.

Automatic conversion script
Id: cif_fix_values 1646 2011-03-28 12:23:43Z adriana 

The following automatic conversions were performed:

'_chemical_melting_point' value '429(1) K' was changed to '429.0(10)'
- the value should be numeric and without a unit
designator.

'_symmetry_cell_setting' value 'Tetragonal' changed to
'tetragonal' according to
/home/saulius/struct/CIF-dictionaries/cif_core.dic dictionary named
'cif_core.dic' version 2.4.1 from 2010-06-29.

Automatic conversion script
Id: cif_fix_values 1715 2011-07-08 13:25:40Z adriana 
;
_cod_database_code 2201897
_cod_database_fobs_code 2201897

loop_
_symmetry_equiv_pos_as_xyz
'x, y, z'
'-x+1/2, -y+1/2, z+1/2'
'-y, x+1/2, z+1/4'
'y+1/2, -x, z+3/4'
'x, -y, z+1/2'
'-x+1/2, y+1/2, z'
'-y, -x+1/2, z+3/4'
'y+1/2, x, z+1/4'
'x+1/2, y+1/2, z+1/2'
'-x+1, -y+1, z+1'
'-y+1/2, x+1, z+3/4'
'y+1, -x+1/2, z+5/4'
'x+1/2, -y+1/2, z+1'
'-x+1, y+1, z+1/2'
'-y+1/2, -x+1, z+5/4'
'y+1, x+1/2, z+3/4'

loop_
_atom_site_label
_atom_site_fract_x
_atom_site_fract_y
_atom_site_fract_z
_atom_site_U_iso_or_equiv
_atom_site_adp_type
_atom_site_calc_flag
_atom_site_refinement_flags
_atom_site_occupancy
_atom_site_disorder_assembly
_atom_site_disorder_group
_atom_site_type_symbol
O1 0.13504(13) 0.44916(11) 0.33818(8) 0.0571(4) Uani d . 1 . . O
O2 0.33293(14) 0.20193(12) 0.43277(9) 0.0601(4) Uani d . 1 . . O
N1 0.21972(12) 0.30366(11) 0.37498(8) 0.0404(3) Uani d . 1 . . N
C1 0.19960(15) 0.40975(13) 0.37131(9) 0.0424(4) Uani d . 1 . . C
C2 0.27430(17) 0.45966(15) 0.41584(9) 0.0488(4) Uani d . 1 . . C
H2 0.2792 0.5300 0.4235 0.059 Uiso calc R 1 . . H
C3 0.33187(16) 0.38877(15) 0.44252(10) 0.0470(4) Uani d . 1 . . C
H3 0.3844 0.4008 0.4717 0.056 Uiso calc R 1 . . H
C4 0.29940(14) 0.28556(14) 0.41842(9) 0.0428(4) Uani d . 1 . . C
C5 0.16504(13) 0.22650(13) 0.34007(9) 0.0378(4) Uani d . 1 . . C
C6 0.21903(14) 0.15502(14) 0.30377(9) 0.0404(4) Uani d . 1 . . C
H6 0.2906 0.1569 0.3025 0.049 Uiso calc R 1 . . H
C7 0.16548(14) 0.08081(14) 0.26945(9) 0.0412(4) Uani d . 1 . . C
H7 0.2018 0.0322 0.2459 0.049 Uiso calc R 1 . . H
C8 0.05871(14) 0.07800(13) 0.26966(8) 0.0389(3) Uani d . 1 . . C
C9 0.00563(15) 0.15057(15) 0.30645(9) 0.0461(4) Uani d . 1 . . C
H9 -0.0660 0.1495 0.3072 0.055 Uiso calc R 1 . . H
C10 0.05793(14) 0.22407(15) 0.34180(9) 0.0453(4) Uani d . 1 . . C
H10 0.0218 0.2714 0.3665 0.054 Uiso calc R 1 . . H
C11 0.0000 0.0000 0.22962(11) 0.0437(5) Uani d S 1 . . C
H11 -0.0491 0.0392 0.2019 0.052 Uiso d R 1 . . H

loop_
_atom_site_aniso_label
_atom_site_aniso_U_11
_atom_site_aniso_U_22
_atom_site_aniso_U_33
_atom_site_aniso_U_12
_atom_site_aniso_U_13
_atom_site_aniso_U_23
O1 0.0666(9) 0.0414(7) 0.0634(9) 0.0043(6) -0.0127(8) 0.0009(6)
O2 0.0624(9) 0.0455(8) 0.0723(10) 0.0088(7) -0.0122(8) 0.0002(7)
N1 0.0448(7) 0.0327(7) 0.0437(8) -0.0013(5) -0.0003(6) -0.0034(6)
C1 0.0506(9) 0.0341(8) 0.0424(8) -0.0023(7) 0.0050(7) -0.0022(7)
C2 0.0622(11) 0.0385(8) 0.0457(9) -0.0094(8) 0.0026(8) -0.0049(7)
C3 0.0518(10) 0.0457(9) 0.0435(9) -0.0094(8) 0.0007(7) -0.0048(7)
C4 0.0424(8) 0.0415(8) 0.0446(9) -0.0006(7) 0.0037(7) -0.0017(7)
C5 0.0427(8) 0.0320(7) 0.0387(8) -0.0037(6) 0.0040(7) -0.0005(6)
C6 0.0397(8) 0.0355(8) 0.0461(9) 0.0019(6) 0.0024(7) -0.0013(6)
C7 0.0490(9) 0.0330(7) 0.0415(8) 0.0046(6) 0.0029(7) -0.0032(6)
C8 0.0485(9) 0.0327(7) 0.0356(7) -0.0069(6) 0.0035(7) 0.0027(6)
C9 0.0396(8) 0.0492(9) 0.0496(9) -0.0089(8) 0.0098(8) -0.0060(8)
C10 0.0455(10) 0.0438(8) 0.0467(9) -0.0040(7) 0.0128(8) -0.0093(7)
C11 0.0544(13) 0.0402(11) 0.0366(11) -0.0101(11) 0.000 0.000

loop_
_atom_type_symbol
_atom_type_description
_atom_type_scat_dispersion_real
_atom_type_scat_dispersion_imag
_atom_type_scat_source
C C 0.0033 0.0000 'International Tables Vol C Tables 4.2.6.8 and 6.1.1.4'
H H 0.0000 0.0000 'International Tables Vol C Tables 4.2.6.8 and 6.1.1.4'
N N 0.0061 0.0000 'International Tables Vol C Tables 4.2.6.8 and 6.1.1.4'
O O 0.0106 0.0000 'International Tables Vol C Tables 4.2.6.8 and 6.1.1.4'

loop_
_geom_angle_atom_site_label_1
_geom_angle_atom_site_label_2
_geom_angle_atom_site_label_3
_geom_angle_site_symmetry_1
_geom_angle
_geom_angle_publ_flag
C4 N1 C1 . 109.78(15) y
C4 N1 C5 . 125.65(15) y
C1 N1 C5 . 124.56(16) y
O1 C1 N1 . 125.37(17) y
O1 C1 C2 . 128.92(17) y
N1 C1 C2 . 105.70(16) y
C3 C2 C1 . 109.38(17) ?
C3 C2 H2 . 125.3 ?
C1 C2 H2 . 125.3 ?
C2 C3 C4 . 108.99(18) ?
C2 C3 H3 . 125.5 ?
C4 C3 H3 . 125.5 ?
O2 C4 N1 . 125.45(18) y
O2 C4 C3 . 128.41(19) y
N1 C4 C3 . 106.14(15) y
C6 C5 C10 . 120.22(16) ?
C6 C5 N1 . 119.83(16) ?
C10 C5 N1 . 119.95(15) ?
C7 C6 C5 . 119.59(16) ?
C7 C6 H6 . 120.2 ?
C5 C6 H6 . 120.2 ?
C8 C7 C6 . 121.15(17) ?
C8 C7 H7 . 119.4 ?
C6 C7 H7 . 119.4 ?
C7 C8 C9 . 118.46(16) ?
C7 C8 C11 . 121.15(15) ?
C9 C8 C11 . 120.37(15) ?
C10 C9 C8 . 121.11(17) ?
C10 C9 H9 . 119.4 ?
C8 C9 H9 . 119.4 ?
C9 C10 C5 . 119.44(16) ?
C9 C10 H10 . 120.3 ?
C5 C10 H10 . 120.3 ?
C8 C11 C8 10_444 113.04(19) y
C8 C11 H11 10_444 109.8 ?
C8 C11 H11 . 107.5 ?

loop_
_geom_bond_atom_site_label_1
_geom_bond_atom_site_label_2
_geom_bond_site_symmetry_2
_geom_bond_distance
_geom_bond_publ_flag
O1 C1 . 1.203(2) yes
O2 C4 . 1.208(2) yes
N1 C4 . 1.398(2) yes
N1 C1 . 1.405(2) yes
N1 C5 . 1.429(2) yes
C1 C2 . 1.494(3) yes
C2 C3 . 1.311(3) yes
C2 H2 . 0.93 ?
C3 C4 . 1.493(3) yes
C3 H3 . 0.93 ?
C5 C6 . 1.390(2) ?
C5 C10 . 1.392(2) ?
C6 C7 . 1.389(3) ?
C6 H6 . 0.93 ?
C7 C8 . 1.387(3) ?
C7 H7 . 0.93 ?
C8 C9 . 1.399(2) ?
C8 C11 . 1.520(2) yes
C9 C10 . 1.386(2) ?
C9 H9 . 0.93 ?
C10 H10 . 0.93 ?
C11 C8 10_444 1.520(2) ?
C11 H11 . 1.00 ?

loop_
_geom_torsion_atom_site_label_1
_geom_torsion_atom_site_label_2
_geom_torsion_atom_site_label_3
_geom_torsion_atom_site_label_4
_geom_torsion_site_symmetry_4
_geom_torsion
C4 N1 C1 O1 . -179.74(19)
C5 N1 C1 O1 . -0.7(3)
C4 N1 C1 C2 . 0.6(2)
C5 N1 C1 C2 . 179.61(16)
O1 C1 C2 C3 . -179.6(2)
N1 C1 C2 C3 . 0.0(2)
C1 C2 C3 C4 . -0.6(2)
C1 N1 C4 O2 . 178.6(2)
C5 N1 C4 O2 . -0.4(3)
C1 N1 C4 C3 . -1.0(2)
C5 N1 C4 C3 . -179.93(16)
C2 C3 C4 O2 . -178.6(2)
C2 C3 C4 N1 . 1.0(2)
C4 N1 C5 C6 . -53.4(3)
C1 N1 C5 C6 . 127.72(19)
C4 N1 C5 C10 . 127.46(19)
C1 N1 C5 C10 . -51.4(3)
C10 C5 C6 C7 . -0.3(3)
N1 C5 C6 C7 . -179.39(16)
C5 C6 C7 C8 . 1.4(3)
C6 C7 C8 C9 . -1.3(3)
C6 C7 C8 C11 . 177.06(16)
C7 C8 C9 C10 . 0.3(3)
C11 C8 C9 C10 . -178.15(17)
C8 C9 C10 C5 . 0.8(3)
C6 C5 C10 C9 . -0.7(3)
N1 C5 C10 C9 . 178.34(17)
C7 C8 C11 C8 10_444 113.84(18)
C9 C8 C11 C8 10_444 -67.81(15)
